data_1517801
loop_
_publ_author_name
'Maji, Tapan'
'Tunge, Jon A.'

_publ_section_title
;
 Catalytic \a-Monoallylation of Aryl Acetonitriles.
;
_journal_issue 19
_journal_name_full 'Organic letters'
_journal_page_first 5072
_journal_page_last 5075
_journal_paper_doi 10.1021/ol5024294
_journal_volume 16
_journal_year 2014
_chemical_formula_sum 'C19 H19 N O2'
_chemical_formula_weight 293.35
_chemical_name_systematic
; 
 ? 
;
_space_group_IT_number 4
_symmetry_cell_setting monoclinic
_symmetry_space_group_name_Hall 'P 2yb'
_symmetry_space_group_name_H-M 'P 1 21 1'
_atom_sites_solution_hydrogens geom
_atom_sites_solution_primary direct
_atom_sites_solution_secondary difmap
_audit_creation_method SHELXTL
_cell_angle_alpha 90.00
_cell_angle_beta 101.702(4)
_cell_angle_gamma 90.00
_cell_formula_units_Z 2
_cell_length_a 5.7333(4)
_cell_length_b 11.7399(9)
_cell_length_c 11.8211(9)
_cell_measurement_reflns_used 4233
_cell_measurement_temperature 100(2)
_cell_measurement_theta_max 70.02
_cell_measurement_theta_min 3.82
_cell_volume 779.12(10)
_computing_cell_refinement 'Bruker SAINT'
_computing_data_collection 'Bruker APEX2'
_computing_data_reduction 'Bruker SAINT'
_computing_molecular_graphics 'Bruker SHELXTL'
_computing_publication_material 'Bruker SHELXTL'
_computing_structure_refinement 'Bruker SHELXTL'
_computing_structure_solution 'Bruker SHELXTL'
_diffrn_ambient_temperature 100(2)
_diffrn_measured_fraction_theta_full 0.999
_diffrn_measured_fraction_theta_max 0.978
_diffrn_measurement_device_type 'Bruker APEX-II CCD'
_diffrn_measurement_method '\f and \w scans'
_diffrn_radiation_monochromator 'Helios multilayer optics'
_diffrn_radiation_source 'Bruker MicroStar microfocus rotating anode'
_diffrn_radiation_type CuK\a
_diffrn_radiation_wavelength 1.54178
_diffrn_reflns_av_R_equivalents 0.0382
_diffrn_reflns_av_sigmaI/netI 0.0526
_diffrn_reflns_limit_h_max 6
_diffrn_reflns_limit_h_min -6
_diffrn_reflns_limit_k_max 13
_diffrn_reflns_limit_k_min -14
_diffrn_reflns_limit_l_max 10
_diffrn_reflns_limit_l_min -14
_diffrn_reflns_number 7307
_diffrn_reflns_theta_full 66.00
_diffrn_reflns_theta_max 70.02
_diffrn_reflns_theta_min 3.82
_exptl_absorpt_coefficient_mu 0.642
_exptl_absorpt_correction_T_max 1.000
_exptl_absorpt_correction_T_min 0.729
_exptl_absorpt_correction_type multi-scan
_exptl_crystal_colour colourless
_exptl_crystal_density_diffrn 1.250
_exptl_crystal_density_method 'not measured'
_exptl_crystal_description 'Irregular chunk'
_exptl_crystal_F_000 312
_exptl_crystal_size_max 0.22
_exptl_crystal_size_mid 0.15
_exptl_crystal_size_min 0.01
_refine_diff_density_max 0.242
_refine_diff_density_min -0.290
_refine_diff_density_rms 0.057
_refine_ls_abs_structure_details 'Flack H D (1983), Acta Cryst. A39, 876-881'
_refine_ls_abs_structure_Flack 0.4(2)
_refine_ls_extinction_coef 0.0094(19)
_refine_ls_extinction_expression Fc^*^=kFc[1+0.001xFc^2^\l^3^/sin(2\q)]^-1/4^
_refine_ls_extinction_method SHELXL
_refine_ls_goodness_of_fit_ref 1.102
_refine_ls_hydrogen_treatment mixed
_refine_ls_matrix_type full
_refine_ls_number_parameters 276
_refine_ls_number_reflns 2487
_refine_ls_number_restraints 1
_refine_ls_restrained_S_all 1.102
_refine_ls_R_factor_all 0.0474
_refine_ls_R_factor_gt 0.0455
_refine_ls_shift/su_max 0.000
_refine_ls_shift/su_mean 0.000
_refine_ls_structure_factor_coef Fsqd
_refine_ls_weighting_details 'calc w=1/[\s^2^(Fo^2^)+(0.0906P)^2^+0.0094P] where P=(Fo^2^+2Fc^2^)/3'
_refine_ls_weighting_scheme calc
_refine_ls_wR_factor_gt 0.1206
_refine_ls_wR_factor_ref 0.1221
_reflns_number_gt 2361
_reflns_number_total 2487
_reflns_threshold_expression >2sigma(I)
_cod_data_source_file ol5024294_si_002.cif
_cod_data_source_block q06d
_cod_depositor_comments
;
The following automatic conversions were performed:

'_symmetry_cell_setting' value 'Monoclinic' changed to 'monoclinic'
according to
/home/saulius/struct/COD-crude-data--automatic-downloads/rss-feeds/ACS/lib/dictionaries/cif_core.dic
dictionary named 'cif_core.dic' version 2.4.2 from
2011-04-26.

'_exptl_absorpt_correction_type' value 'Multi-scan'
changed to 'multi-scan' according to
/home/saulius/struct/COD-crude-data--automatic-downloads/rss-feeds/ACS/lib/dictionaries/cif_core.dic
dictionary named 'cif_core.dic' version 2.4.2 from 2011-04-26.

Automatic conversion script
Id: cif_fix_values 2281 2013-09-26 08:29:07Z andrius 

 Adding full bibliography for 1517801.cif.
;
_cod_original_sg_symbol_H-M P2(1)
_cod_database_code 1517801

loop_
_symmetry_equiv_pos_as_xyz
'x, y, z'
'-x, y+1/2, -z'

loop_
_atom_site_label
_atom_site_type_symbol
_atom_site_fract_x
_atom_site_fract_y
_atom_site_fract_z
_atom_site_U_iso_or_equiv
_atom_site_adp_type
_atom_site_occupancy
_atom_site_symmetry_multiplicity
_atom_site_calc_flag
O1 O 0.4488(2) 0.10487(13) 0.96639(12) 0.0261(4) Uani 1 1 d
O2 O 0.0214(2) 0.31412(13) -0.04535(13) 0.0266(4) Uani 1 1 d
N N -0.0829(3) 0.34022(18) 0.53972(17) 0.0322(4) Uani 1 1 d
C1 C 0.5053(4) 0.0072(2) 0.3551(2) 0.0313(5) Uani 1 1 d
H1A H 0.358(5) -0.036(3) 0.327(3) 0.039(7) Uiso 1 1 d
H1B H 0.651(5) -0.025(3) 0.330(3) 0.045(8) Uiso 1 1 d
C2 C 0.5151(4) 0.09183(19) 0.42903(18) 0.0250(4) Uani 1 1 d
H2 H 0.674(5) 0.133(3) 0.457(3) 0.038(7) Uiso 1 1 d
C3 C 0.3057(3) 0.13465(17) 0.47619(18) 0.0220(4) Uani 1 1 d
H3 H 0.165(4) 0.092(2) 0.443(2) 0.024(6) Uiso 1 1 d
C4 C 0.2588(3) 0.26290(18) 0.44223(18) 0.0230(4) Uani 1 1 d
H4 H 0.403(4) 0.314(2) 0.475(2) 0.023(6) Uiso 1 1 d
C5 C 0.0683(3) 0.30672(18) 0.49799(17) 0.0242(4) Uani 1 1 d
C6 C 0.3439(3) 0.12163(17) 0.60712(18) 0.0221(4) Uani 1 1 d
C7 C 0.1750(3) 0.06863(16) 0.65791(18) 0.0222(4) Uani 1 1 d
H7 H 0.032(4) 0.040(2) 0.607(2) 0.022(6) Uiso 1 1 d
C8 C 0.2013(3) 0.05988(17) 0.77738(18) 0.0226(4) Uani 1 1 d
H8 H 0.087(5) 0.021(3) 0.801(2) 0.032(7) Uiso 1 1 d
C9 C 0.4026(3) 0.10626(17) 0.84802(17) 0.0213(4) Uani 1 1 d
C10 C 0.5753(3) 0.15983(19) 0.79895(18) 0.0242(4) Uani 1 1 d
H10 H 0.709(4) 0.191(2) 0.848(2) 0.022(6) Uiso 1 1 d
C11 C 0.5457(4) 0.16763(18) 0.67992(18) 0.0243(5) Uani 1 1 d
H11 H 0.667(5) 0.209(3) 0.648(3) 0.039(7) Uiso 1 1 d
C12 C 0.1955(3) 0.28155(16) 0.31256(18) 0.0220(4) Uani 1 1 d
C13 C -0.0191(3) 0.24017(18) 0.24660(18) 0.0242(4) Uani 1 1 d
H13 H -0.131(5) 0.201(3) 0.283(2) 0.035(7) Uiso 1 1 d
C14 C -0.0729(3) 0.25304(19) 0.12837(18) 0.0245(4) Uani 1 1 d
H14 H -0.223(5) 0.224(3) 0.081(3) 0.035(7) Uiso 1 1 d
C15 C 0.0893(3) 0.30792(17) 0.07224(18) 0.0213(4) Uani 1 1 d
C16 C 0.3007(3) 0.35049(17) 0.13644(18) 0.0228(4) Uani 1 1 d
H16 H 0.416(5) 0.388(3) 0.103(3) 0.041(8) Uiso 1 1 d
C17 C 0.3524(3) 0.33753(18) 0.25612(18) 0.0236(4) Uani 1 1 d
H17 H 0.494(4) 0.371(2) 0.295(2) 0.013(5) Uiso 1 1 d
C18 C 0.2812(4) 0.0474(2) 1.02162(19) 0.0276(5) Uani 1 1 d
H18A H 0.119(5) 0.078(3) 0.997(2) 0.030(6) Uiso 1 1 d
H18B H 0.279(4) -0.034(3) 1.005(2) 0.029(6) Uiso 1 1 d
H18C H 0.338(4) 0.061(2) 1.102(3) 0.025(6) Uiso 1 1 d
C19 C 0.1745(4) 0.3743(2) -0.1065(2) 0.0292(5) Uani 1 1 d
H19A H 0.189(5) 0.461(3) -0.083(2) 0.030(6) Uiso 1 1 d
H19B H 0.326(5) 0.345(3) -0.094(3) 0.037(7) Uiso 1 1 d
H19C H 0.098(5) 0.369(3) -0.186(3) 0.030(6) Uiso 1 1 d

loop_
_atom_site_aniso_label
_atom_site_aniso_U_11
_atom_site_aniso_U_22
_atom_site_aniso_U_33
_atom_site_aniso_U_23
_atom_site_aniso_U_13
_atom_site_aniso_U_12
O1 0.0290(7) 0.0286(8) 0.0207(7) -0.0008(6) 0.0052(5) -0.0063(6)
O2 0.0286(6) 0.0280(8) 0.0225(7) 0.0003(6) 0.0036(5) -0.0044(6)
N 0.0352(9) 0.0273(10) 0.0366(10) 0.0034(8) 0.0133(8) 0.0060(8)
C1 0.0400(12) 0.0258(11) 0.0300(11) 0.0006(9) 0.0113(10) 0.0068(10)
C2 0.0247(9) 0.0263(10) 0.0240(10) 0.0017(8) 0.0048(7) 0.0015(8)
C3 0.0217(8) 0.0176(10) 0.0260(10) -0.0007(8) 0.0034(7) -0.0011(7)
C4 0.0221(9) 0.0223(11) 0.0243(10) -0.0001(8) 0.0042(7) -0.0014(8)
C5 0.0274(9) 0.0210(10) 0.0228(9) 0.0007(8) 0.0019(7) 0.0020(8)
C6 0.0220(8) 0.0175(10) 0.0258(10) -0.0001(8) 0.0022(7) 0.0035(7)
C7 0.0199(9) 0.0175(10) 0.0274(10) 0.0001(8) 0.0001(8) 0.0010(7)
C8 0.0205(9) 0.0171(10) 0.0305(11) 0.0021(8) 0.0057(8) 0.0019(7)
C9 0.0225(8) 0.0183(10) 0.0222(10) 0.0015(8) 0.0023(7) 0.0033(8)
C10 0.0229(9) 0.0232(10) 0.0248(10) 0.0008(8) 0.0007(8) 0.0009(8)
C11 0.0243(9) 0.0226(10) 0.0263(11) 0.0023(8) 0.0052(8) -0.0011(8)
C12 0.0234(9) 0.0180(10) 0.0252(11) 0.0033(8) 0.0061(8) 0.0011(7)
C13 0.0226(9) 0.0224(10) 0.0282(11) 0.0000(9) 0.0062(8) -0.0025(8)
C14 0.0215(9) 0.0240(10) 0.0272(10) -0.0032(9) 0.0029(7) -0.0020(8)
C15 0.0243(8) 0.0185(9) 0.0217(9) -0.0006(8) 0.0059(7) 0.0024(7)
C16 0.0223(8) 0.0194(10) 0.0277(11) 0.0003(8) 0.0077(7) -0.0009(8)
C17 0.0196(8) 0.0216(10) 0.0289(10) -0.0026(9) 0.0031(7) -0.0037(8)
C18 0.0323(10) 0.0268(12) 0.0255(11) 0.0006(9) 0.0099(8) -0.0022(9)
C19 0.0346(11) 0.0326(13) 0.0219(11) 0.0024(9) 0.0090(8) -0.0031(9)

loop_
_atom_type_symbol
_atom_type_description
_atom_type_scat_dispersion_real
_atom_type_scat_dispersion_imag
_atom_type_scat_source
C C 0.0181 0.0091 'International Tables Vol C Tables 4.2.6.8 and 6.1.1.4'
H H 0.0000 0.0000 'International Tables Vol C Tables 4.2.6.8 and 6.1.1.4'
N N 0.0311 0.0180 'International Tables Vol C Tables 4.2.6.8 and 6.1.1.4'
O O 0.0492 0.0322 'International Tables Vol C Tables 4.2.6.8 and 6.1.1.4'

loop_
_geom_angle_atom_site_label_1
_geom_angle_atom_site_label_2
_geom_angle_atom_site_label_3
_geom_angle
C9 O1 C18 117.47(15)
C15 O2 C19 117.56(15)
C2 C1 H1A 121.9(17)
C2 C1 H1B 123.5(19)
H1A C1 H1B 114(3)
C1 C2 C3 124.5(2)
C1 C2 H2 118.8(17)
C3 C2 H2 116.7(17)
C2 C3 C6 112.36(16)
C2 C3 C4 109.48(16)
C6 C3 C4 109.74(15)
C2 C3 H3 109.8(15)
C6 C3 H3 107.4(15)
C4 C3 H3 108.0(16)
C5 C4 C12 110.68(16)
C5 C4 C3 108.91(16)
C12 C4 C3 113.00(16)
C5 C4 H4 103.8(14)
C12 C4 H4 108.0(14)
C3 C4 H4 112.1(15)
N C5 C4 178.8(2)
C7 C6 C11 117.97(18)
C7 C6 C3 121.02(17)
C11 C6 C3 120.95(17)
C6 C7 C8 122.05(18)
C6 C7 H7 117.6(14)
C8 C7 H7 120.3(14)
C9 C8 C7 119.06(17)
C9 C8 H8 125.7(18)
C7 C8 H8 115.2(18)
O1 C9 C8 125.00(17)
O1 C9 C10 115.05(16)
C8 C9 C10 119.95(18)
C11 C10 C9 120.08(18)
C11 C10 H10 120.9(15)
C9 C10 H10 119.0(15)
C10 C11 C6 120.88(18)
C10 C11 H11 118.1(17)
C6 C11 H11 121.0(17)
C17 C12 C13 118.49(18)
C17 C12 C4 120.54(17)
C13 C12 C4 120.95(17)
C14 C13 C12 121.12(17)
C14 C13 H13 118.7(17)
C12 C13 H13 120.2(17)
C13 C14 C15 119.76(18)
C13 C14 H14 122.2(17)
C15 C14 H14 118.0(17)
O2 C15 C16 125.07(16)
O2 C15 C14 115.19(17)
C16 C15 C14 119.74(18)
C15 C16 C17 119.92(17)
C15 C16 H16 123.2(19)
C17 C16 H16 116.8(19)
C12 C17 C16 120.95(17)
C12 C17 H17 122.7(14)
C16 C17 H17 116.3(14)
O1 C18 H18A 112.0(16)
O1 C18 H18B 110.7(15)
H18A C18 H18B 109(2)
O1 C18 H18C 104.5(15)
H18A C18 H18C 110(2)
H18B C18 H18C 110(2)
O2 C19 H19A 111.5(14)
O2 C19 H19B 113.2(19)
H19A C19 H19B 107(3)
O2 C19 H19C 104.8(16)
H19A C19 H19C 109(2)
H19B C19 H19C 111(2)

loop_
_geom_bond_atom_site_label_1
_geom_bond_atom_site_label_2
_geom_bond_distance
O1 C9 1.370(2)
O1 C18 1.435(2)
O2 C15 1.367(2)
O2 C19 1.432(2)
N C5 1.150(3)
C1 C2 1.317(3)
C1 H1A 0.98(3)
C1 H1B 1.01(3)
C2 C3 1.508(3)
C2 H2 1.02(3)
C3 C6 1.526(3)
C3 C4 1.567(3)
C3 H3 0.97(3)
C4 C5 1.478(3)
C4 C12 1.518(3)
C4 H4 1.03(3)
C6 C7 1.386(3)
C6 C11 1.403(3)
C7 C8 1.393(3)
C7 H7 0.97(3)
C8 C9 1.391(3)
C8 H8 0.89(3)
C9 C10 1.395(3)
C10 C11 1.386(3)
C10 H10 0.94(3)
C11 H11 0.98(3)
C12 C17 1.389(3)
C12 C13 1.403(3)
C13 C14 1.377(3)
C13 H13 0.96(3)
C14 C15 1.404(3)
C14 H14 0.99(3)
C15 C16 1.386(3)
C16 C17 1.394(3)
C16 H16 0.95(3)
C17 H17 0.93(2)
C18 H18A 0.98(3)
C18 H18B 0.98(3)
C18 H18C 0.95(3)
C19 H19A 1.06(3)
C19 H19B 0.91(3)
C19 H19C 0.96(3)

loop_
_geom_torsion_atom_site_label_1
_geom_torsion_atom_site_label_2
_geom_torsion_atom_site_label_3
_geom_torsion_atom_site_label_4
_geom_torsion
C1 C2 C3 C6 118.2(2)
C1 C2 C3 C4 -119.6(2)
C2 C3 C4 C5 -174.78(17)
C6 C3 C4 C5 -51.03(19)
C2 C3 C4 C12 61.8(2)
C6 C3 C4 C12 -174.47(14)
C12 C4 C5 N 36(12)
C3 C4 C5 N -89(12)
C2 C3 C6 C7 -128.42(19)
C4 C3 C6 C7 109.5(2)
C2 C3 C6 C11 54.6(3)
C4 C3 C6 C11 -67.5(2)
C11 C6 C7 C8 -0.2(3)
C3 C6 C7 C8 -177.32(17)
C6 C7 C8 C9 0.3(3)
C18 O1 C9 C8 2.5(3)
C18 O1 C9 C10 -177.93(18)
C7 C8 C9 O1 179.13(18)
C7 C8 C9 C10 -0.5(3)
O1 C9 C10 C11 -179.17(18)
C8 C9 C10 C11 0.5(3)
C9 C10 C11 C6 -0.3(3)
C7 C6 C11 C10 0.2(3)
C3 C6 C11 C10 177.31(18)
C5 C4 C12 C17 126.49(19)
C3 C4 C12 C17 -111.1(2)
C5 C4 C12 C13 -55.2(2)
C3 C4 C12 C13 67.2(2)
C17 C12 C13 C14 0.9(3)
C4 C12 C13 C14 -177.44(18)
C12 C13 C14 C15 0.3(3)
C19 O2 C15 C16 -3.4(3)
C19 O2 C15 C14 176.88(17)
C13 C14 C15 O2 178.63(18)
C13 C14 C15 C16 -1.1(3)
O2 C15 C16 C17 -178.99(18)
C14 C15 C16 C17 0.7(3)
C13 C12 C17 C16 -1.3(3)
C4 C12 C17 C16 177.05(18)
C15 C16 C17 C12 0.5(3)
